data_1533506
loop_
_publ_author_name
'Shivakumara, C.'
'Lalla, N.P.'
'Hegde, M.S.'
'Prakash, A.S.'
'Subbanna, G.N.'
'Khadar, A.M.A.'

_publ_section_title
;
 Low temperature synthesis, structure and properties of alkali-doped La2
 Ni O4, La Ni O3 and La Ni0.85 Cu0.15 O3 from alkali hydroxide fluxes
;
_journal_name_full 'Solid State Sciences'
_journal_page_first 351
_journal_page_last 357
_journal_volume 5
_journal_year 2003
_chemical_formula_sum 'La1.95 Na0.05 Ni O4'
_chemical_name_systematic '(La1.95 Na0.05) (Ni O4)'
_space_group_IT_number 69
_symmetry_space_group_name_Hall '-F 2 2'
_symmetry_space_group_name_H-M 'F m m m'
_cell_angle_alpha 90
_cell_angle_beta 90
_cell_angle_gamma 90
_cell_formula_units_Z 4
_cell_length_a 5.501
_cell_length_b 5.4744
_cell_length_c 12.5783
_cell_volume 378.791
_citation_journal_id_ASTM SSSCFJ
_cod_data_source_file Shivakumara_SSSCFJ_2003_995.cif
_cod_data_source_block La1.95Na0.05Ni1O4
_cod_original_cell_volume 378.7914
_cod_original_formula_sum 'La1.95 Na0.05 Ni1 O4'
_cod_database_code 1533506

loop_
_symmetry_equiv_pos_as_xyz
x,y,z
-x,-y,z
x,-y,-z
-x,y,-z
-x,-y,-z
x,y,-z
-x,y,z
x,-y,z
x,y+1/2,z+1/2
-x,-y+1/2,z+1/2
x,-y+1/2,-z+1/2
-x,y+1/2,-z+1/2
-x,-y+1/2,-z+1/2
x,y+1/2,-z+1/2
-x,y+1/2,z+1/2
x,-y+1/2,z+1/2
x+1/2,y,z+1/2
-x+1/2,-y,z+1/2
x+1/2,-y,-z+1/2
-x+1/2,y,-z+1/2
-x+1/2,-y,-z+1/2
x+1/2,y,-z+1/2
-x+1/2,y,z+1/2
x+1/2,-y,z+1/2
x+1/2,y+1/2,z
-x+1/2,-y+1/2,z
x+1/2,-y+1/2,-z
-x+1/2,y+1/2,-z
-x+1/2,-y+1/2,-z
x+1/2,y+1/2,-z
-x+1/2,y+1/2,z
x+1/2,-y+1/2,z

loop_
_atom_site_label
_atom_site_type_symbol
_atom_site_fract_x
_atom_site_fract_y
_atom_site_fract_z
_atom_site_occupancy
_atom_site_U_iso_or_equiv
Na1 Na+1 0 0 0.3643 0.025 0.0
O2 O-2 0 0 0.1827 0.25 0.0
O4 O-2 -0.064 -0.064 0.1455 0.25 0.0
O1 O-2 0.25 0.25 0 0.25 0.0
La1 La+3 0 0 0.3643 0.975 0.0
Ni1 Ni+2 0 0 0 1 0.0
O3 O-2 0.25 0.25 0.235 0.25 0.0
